data_7019642
loop_
_publ_author_name
'Day, Benjamin M.'
'Dyer, Philip W.'
'Coles, Martyn P.'

_publ_section_title
;
 Hydroformylation by Pt-Sn compounds from N-heterocyclic stannylenes.
;
_journal_issue 25
_journal_name_full 'Dalton transactions (Cambridge, England : 2003)'
_journal_page_first 7457
_journal_page_last 7460
_journal_paper_doi 10.1039/c2dt30988b
_journal_volume 41
_journal_year 2012
_chemical_compound_source 'synthesis as described'
_chemical_formula_moiety 'C62 H70 Cl2 N2 P2 Pt Si Sn, 3(C6 H6)'
_chemical_formula_sum 'C80 H88 Cl2 N2 P2 Pt Si Sn'
_chemical_formula_weight 1552.23
_chemical_name_systematic
;
?
;
_space_group_IT_number 2
_symmetry_cell_setting triclinic
_symmetry_Int_Tables_number 2
_symmetry_space_group_name_Hall '-P 1'
_symmetry_space_group_name_H-M 'P -1'
_atom_sites_solution_hydrogens geom
_atom_sites_solution_primary direct
_atom_sites_solution_secondary difmap
_audit_conform_dict_location ftp://ftp.iucr.org/pub/cif_core.dic
_audit_conform_dict_name cif_core.dic
_audit_conform_dict_version 2.2
_audit_creation_date 2010-06-14T16:25:52-00:00
_audit_creation_method 'WinGX routine CIF_UPDATE'
_cell_angle_alpha 75.493(1)
_cell_angle_beta 70.637(1)
_cell_angle_gamma 77.915(1)
_cell_formula_units_Z 2
_cell_length_a 14.6410(2)
_cell_length_b 14.8849(2)
_cell_length_c 18.5878(3)
_cell_measurement_reflns_used 41993
_cell_measurement_temperature 173(2)
_cell_measurement_theta_max 27.103
_cell_measurement_theta_min 3.395
_cell_measurement_wavelength 0.71073
_cell_volume 3664.31(10)
_computing_cell_refinement 'HKL Scalepack (Otwinowski & Minor 1997)'
_computing_data_collection 'Collect (Nonius BV, 1997-2000)'
_computing_data_reduction 'HKL Denzo and Scalepack (Otwinowski & Minor 1997)'
_computing_molecular_graphics 'Ortep-3 for Windows (Farrugia, 1997)'
_computing_publication_material 'WinGX publication routines (Farrugia, 1999)'
_computing_structure_refinement 'SHELXL-97 (Sheldrick, 1997)'
_computing_structure_solution 'SHELXS-97 (Sheldrick, 1997)'
_diffrn_ambient_temperature 173(2)
_diffrn_detector 'CCD plate'
_diffrn_measured_fraction_theta_full 0.997
_diffrn_measured_fraction_theta_max 0.997
_diffrn_measurement_device '95mm CCD camera on \k-goniostat'
_diffrn_measurement_device_type KappaCCD
_diffrn_measurement_method 'CCD rotation images, thick slices'
_diffrn_orient_matrix_type 'by Nonius Collect from scalepack cell'
_diffrn_orient_matrix_UB_11 -0.84348E-2
_diffrn_orient_matrix_UB_12 -0.202851E-1
_diffrn_orient_matrix_UB_13 0.570699E-1
_diffrn_orient_matrix_UB_21 0.695908E-1
_diffrn_orient_matrix_UB_22 0.72177E-2
_diffrn_orient_matrix_UB_23 -0.91989E-2
_diffrn_orient_matrix_UB_31 -0.207216E-1
_diffrn_orient_matrix_UB_32 0.666777E-1
_diffrn_orient_matrix_UB_33 0.63623E-2
_diffrn_radiation_monochromator graphite
_diffrn_radiation_probe x-ray
_diffrn_radiation_type MoK\a
_diffrn_radiation_wavelength 0.7107
_diffrn_reflns_av_R_equivalents 0.0552
_diffrn_reflns_av_unetI/netI 0.0395
_diffrn_reflns_limit_h_max 18
_diffrn_reflns_limit_h_min -18
_diffrn_reflns_limit_k_max 19
_diffrn_reflns_limit_k_min -19
_diffrn_reflns_limit_l_max 23
_diffrn_reflns_limit_l_min -23
_diffrn_reflns_number 65879
_diffrn_reflns_theta_full 27.11
_diffrn_reflns_theta_max 27.11
_diffrn_reflns_theta_min 3.4
_diffrn_source 'Enraf Nonius FR590'
_exptl_absorpt_coefficient_mu 2.424
_exptl_absorpt_correction_T_max 0.7841
_exptl_absorpt_correction_T_min 0.6646
_exptl_absorpt_correction_type multi-scan
_exptl_absorpt_process_details
;
[c.f. r.h. blessing, acta cryst. (1995), a51, 33-38]
;
_exptl_crystal_colour 'Pale Yellow'
_exptl_crystal_density_diffrn 1.407
_exptl_crystal_density_method 'not measured'
_exptl_crystal_description Prism
_exptl_crystal_F_000 1576
_exptl_crystal_size_max 0.22
_exptl_crystal_size_mid 0.1
_exptl_crystal_size_min 0.07
_refine_diff_density_max 0.55
_refine_diff_density_min -0.87
_refine_diff_density_rms 0.082
_refine_ls_extinction_method none
_refine_ls_goodness_of_fit_ref 1.013
_refine_ls_hydrogen_treatment constr
_refine_ls_matrix_type full
_refine_ls_number_parameters 786
_refine_ls_number_reflns 16128
_refine_ls_number_restraints 0
_refine_ls_restrained_S_all 1.013
_refine_ls_R_factor_all 0.0341
_refine_ls_R_factor_gt 0.0265
_refine_ls_shift/su_max 0.002
_refine_ls_shift/su_mean 0
_refine_ls_structure_factor_coef Fsqd
_refine_ls_weighting_details 'calc w=1/[\s^2^(Fo^2^)+(0.0160P)^2^+3.7395P] where P=(Fo^2^+2Fc^2^)/3'
_refine_ls_weighting_scheme calc
_refine_ls_wR_factor_gt 0.0538
_refine_ls_wR_factor_ref 0.0562
_reflns_number_gt 14285
_reflns_number_total 16128
_reflns_threshold_expression >2sigma(I)
_cod_data_source_file c2dt30988b.txt
_cod_data_source_block (1)-jun410
_cod_original_cell_volume 3664.31(9)
_cod_database_code 7019642

loop_
_symmetry_equiv_pos_as_xyz
'x, y, z'
'-x, -y, -z'

loop_
_atom_site_label
_atom_site_type_symbol
_atom_site_fract_x
_atom_site_fract_y
_atom_site_fract_z
_atom_site_U_iso_or_equiv
_atom_site_adp_type
_atom_site_occupancy
_atom_site_symmetry_multiplicity
_atom_site_calc_flag
_atom_site_refinement_flags
_atom_site_disorder_assembly
_atom_site_disorder_group
Pt Pt 0.459953(6) 0.246325(7) 0.195240(5) 0.01554(3) Uani 1 1 d . . .
Sn Sn 0.279678(11) 0.262247(12) 0.285574(9) 0.01600(4) Uani 1 1 d . . .
Cl1 Cl 0.25186(5) 0.35526(5) 0.38161(4) 0.02687(14) Uani 1 1 d . . .
Cl2 Cl 0.38576(5) 0.16912(6) 0.13933(4) 0.03500(17) Uani 1 1 d . . .
P1 P 0.51362(4) 0.31639(5) 0.26520(4) 0.01679(13) Uani 1 1 d . . .
P2 P 0.61071(5) 0.21129(5) 0.10473(4) 0.01856(13) Uani 1 1 d . . .
Si Si 0.10350(5) 0.18985(5) 0.31537(4) 0.01975(15) Uani 1 1 d . . .
N1 N 0.15159(14) 0.28854(15) 0.25413(12) 0.0185(4) Uani 1 1 d . . .
N2 N 0.20216(14) 0.15341(15) 0.35211(12) 0.0186(4) Uani 1 1 d . . .
C1 C 0.10462(17) 0.36359(18) 0.20853(14) 0.0197(5) Uani 1 1 d . . .
C2 C 0.10767(19) 0.3581(2) 0.13245(15) 0.0254(6) Uani 1 1 d . . .
C3 C 0.0587(2) 0.4316(2) 0.08969(17) 0.0334(7) Uani 1 1 d . . .
H3 H 0.0612 0.428 0.0388 0.04 Uiso 1 1 calc R . .
C4 C 0.0071(2) 0.5091(2) 0.11965(18) 0.0350(7) Uani 1 1 d . . .
H4 H -0.0259 0.5582 0.0898 0.042 Uiso 1 1 calc R . .
C5 C 0.0035(2) 0.5150(2) 0.19343(17) 0.0300(6) Uani 1 1 d . . .
H5 H -0.0324 0.5687 0.2139 0.036 Uiso 1 1 calc R . .
C6 C 0.05128(18) 0.44390(19) 0.23882(15) 0.0233(6) Uani 1 1 d . . .
C7 C 0.1649(2) 0.2763(2) 0.09414(16) 0.0325(7) Uani 1 1 d . . .
H7 H 0.1899 0.2279 0.1338 0.039 Uiso 1 1 calc R . .
C8 C 0.1010(3) 0.2308(3) 0.0669(2) 0.0583(11) Uani 1 1 d . . .
H8A H 0.1407 0.1783 0.0428 0.088 Uiso 1 1 calc R . .
H8B H 0.0741 0.2772 0.0288 0.088 Uiso 1 1 calc R . .
H8C H 0.0475 0.2077 0.1115 0.088 Uiso 1 1 calc R . .
C9 C 0.2536(3) 0.3070(3) 0.02649(19) 0.0557(10) Uani 1 1 d . . .
H9A H 0.2898 0.2533 0.0027 0.083 Uiso 1 1 calc R . .
H9B H 0.2963 0.331 0.046 0.083 Uiso 1 1 calc R . .
H9C H 0.2313 0.3563 -0.0125 0.083 Uiso 1 1 calc R . .
C10 C 0.04597(19) 0.4582(2) 0.31811(16) 0.0269(6) Uani 1 1 d . . .
H10 H 0.077 0.399 0.3453 0.032 Uiso 1 1 calc R . .
C11 C -0.0595(2) 0.4794(3) 0.36887(19) 0.0460(9) Uani 1 1 d . . .
H11A H -0.0591 0.4878 0.4194 0.069 Uiso 1 1 calc R . .
H11B H -0.095 0.4272 0.3766 0.069 Uiso 1 1 calc R . .
H11C H -0.0918 0.5369 0.3431 0.069 Uiso 1 1 calc R . .
C12 C 0.1038(2) 0.5370(2) 0.3097(2) 0.0410(8) Uani 1 1 d . . .
H12A H 0.0999 0.5451 0.3614 0.061 Uiso 1 1 calc R . .
H12B H 0.0761 0.5955 0.2816 0.061 Uiso 1 1 calc R . .
H12C H 0.1723 0.5207 0.2808 0.061 Uiso 1 1 calc R . .
C13 C 0.22330(18) 0.07683(18) 0.41036(14) 0.0204(5) Uani 1 1 d . . .
C14 C 0.28128(19) -0.00686(19) 0.38959(16) 0.0256(6) Uani 1 1 d . . .
C15 C 0.3045(2) -0.0796(2) 0.44716(19) 0.0369(7) Uani 1 1 d . . .
H15 H 0.3446 -0.1352 0.4328 0.044 Uiso 1 1 calc R . .
C16 C 0.2705(3) -0.0728(2) 0.52447(19) 0.0414(8) Uani 1 1 d . . .
H16 H 0.2877 -0.1228 0.5629 0.05 Uiso 1 1 calc R . .
C17 C 0.2116(2) 0.0072(2) 0.54539(17) 0.0362(7) Uani 1 1 d . . .
H17 H 0.1866 0.0108 0.5989 0.043 Uiso 1 1 calc R . .
C18 C 0.1874(2) 0.0831(2) 0.49008(15) 0.0265(6) Uani 1 1 d . . .
C19 C 0.3175(2) -0.0221(2) 0.30641(17) 0.0297(6) Uani 1 1 d . . .
H19 H 0.2973 0.0371 0.2723 0.036 Uiso 1 1 calc R . .
C20 C 0.4290(2) -0.0438(3) 0.2785(2) 0.0485(9) Uani 1 1 d . . .
H20A H 0.45 -0.0528 0.2246 0.073 Uiso 1 1 calc R . .
H20B H 0.4506 -0.1011 0.3117 0.073 Uiso 1 1 calc R . .
H20C H 0.458 0.0084 0.2813 0.073 Uiso 1 1 calc R . .
C21 C 0.2714(3) -0.1009(2) 0.29762(19) 0.0405(8) Uani 1 1 d . . .
H21A H 0.2957 -0.1089 0.2434 0.061 Uiso 1 1 calc R . .
H21B H 0.2001 -0.0846 0.3124 0.061 Uiso 1 1 calc R . .
H21C H 0.289 -0.1594 0.3314 0.061 Uiso 1 1 calc R . .
C22 C 0.1224(2) 0.1682(2) 0.51872(16) 0.0313(7) Uani 1 1 d . . .
H22 H 0.1147 0.2167 0.4722 0.038 Uiso 1 1 calc R . .
C23 C 0.1670(3) 0.2109(2) 0.56427(19) 0.0440(8) Uani 1 1 d . . .
H23A H 0.1227 0.2658 0.5814 0.066 Uiso 1 1 calc R . .
H23B H 0.23 0.23 0.5307 0.066 Uiso 1 1 calc R . .
H23C H 0.1767 0.1643 0.6097 0.066 Uiso 1 1 calc R . .
C24 C 0.0205(2) 0.1448(3) 0.56871(19) 0.0509(9) Uani 1 1 d . . .
H24A H -0.02 0.201 0.5864 0.076 Uiso 1 1 calc R . .
H24B H 0.0261 0.0956 0.6139 0.076 Uiso 1 1 calc R . .
H24C H -0.0099 0.1227 0.5378 0.076 Uiso 1 1 calc R . .
C25 C -0.01804(19) 0.2200(2) 0.38458(17) 0.0339(7) Uani 1 1 d . . .
H25A H -0.0675 0.2395 0.3567 0.051 Uiso 1 1 calc R . .
H25B H -0.0155 0.2714 0.4078 0.051 Uiso 1 1 calc R . .
H25C H -0.0352 0.1651 0.4256 0.051 Uiso 1 1 calc R . .
C26 C 0.0842(2) 0.1035(2) 0.26610(18) 0.0350(7) Uani 1 1 d . . .
H26A H 0.0274 0.1283 0.2467 0.053 Uiso 1 1 calc R . .
H26B H 0.0726 0.0444 0.3033 0.053 Uiso 1 1 calc R . .
H26C H 0.1423 0.0925 0.2225 0.053 Uiso 1 1 calc R . .
C27 C 0.47035(18) 0.44143(18) 0.25849(15) 0.0215(5) Uani 1 1 d . . .
C28 C 0.4055(2) 0.48574(19) 0.21629(16) 0.0262(6) Uani 1 1 d . . .
H28 H 0.3803 0.4497 0.1936 0.031 Uiso 1 1 calc R . .
C29 C 0.3770(2) 0.5820(2) 0.20678(19) 0.0371(7) Uani 1 1 d . . .
H29 H 0.3334 0.6114 0.177 0.044 Uiso 1 1 calc R . .
C30 C 0.4119(2) 0.6348(2) 0.2406(2) 0.0418(8) Uani 1 1 d . . .
H30 H 0.3909 0.7003 0.2353 0.05 Uiso 1 1 calc R . .
C31 C 0.4777(2) 0.5923(2) 0.28213(19) 0.0403(8) Uani 1 1 d . . .
H31 H 0.5021 0.6288 0.3051 0.048 Uiso 1 1 calc R . .
C32 C 0.5077(2) 0.4969(2) 0.29017(17) 0.0311(6) Uani 1 1 d . . .
H32 H 0.5542 0.4684 0.3175 0.037 Uiso 1 1 calc R . .
C33 C 0.48210(17) 0.25500(18) 0.36680(14) 0.0191(5) Uani 1 1 d . . .
C34 C 0.45837(18) 0.16486(19) 0.38451(16) 0.0240(6) Uani 1 1 d . . .
H34 H 0.4538 0.1387 0.3444 0.029 Uiso 1 1 calc R . .
C35 C 0.4412(2) 0.1119(2) 0.45974(16) 0.0305(6) Uani 1 1 d . . .
H35 H 0.4242 0.0506 0.4711 0.037 Uiso 1 1 calc R . .
C36 C 0.4490(2) 0.1499(2) 0.51759(17) 0.0342(7) Uani 1 1 d . . .
H36 H 0.4387 0.1139 0.5689 0.041 Uiso 1 1 calc R . .
C37 C 0.4717(2) 0.2395(2) 0.50150(16) 0.0354(7) Uani 1 1 d . . .
H37 H 0.4758 0.2654 0.5419 0.042 Uiso 1 1 calc R . .
C38 C 0.4886(2) 0.2920(2) 0.42634(16) 0.0277(6) Uani 1 1 d . . .
H38 H 0.5047 0.3536 0.4155 0.033 Uiso 1 1 calc R . .
C39 C 0.64518(17) 0.31628(18) 0.24407(15) 0.0199(5) Uani 1 1 d . . .
C40 C 0.69325(19) 0.3853(2) 0.18635(16) 0.0270(6) Uani 1 1 d . . .
H40 H 0.658 0.4319 0.1564 0.032 Uiso 1 1 calc R . .
C41 C 0.7920(2) 0.3861(2) 0.17258(18) 0.0339(7) Uani 1 1 d . . .
H41 H 0.8244 0.4328 0.1328 0.041 Uiso 1 1 calc R . .
C42 C 0.8440(2) 0.3197(2) 0.21617(18) 0.0357(7) Uani 1 1 d . . .
H42 H 0.9113 0.3217 0.2074 0.043 Uiso 1 1 calc R . .
C43 C 0.7977(2) 0.2505(2) 0.27244(17) 0.0305(7) Uani 1 1 d . . .
H43 H 0.8337 0.2041 0.3018 0.037 Uiso 1 1 calc R . .
C44 C 0.69892(19) 0.24808(19) 0.28662(15) 0.0231(6) Uani 1 1 d . . .
H44 H 0.6678 0.1999 0.3254 0.028 Uiso 1 1 calc R . .
C45 C 0.70306(18) 0.14415(19) 0.15061(15) 0.0221(5) Uani 1 1 d . . .
C46 C 0.6707(2) 0.0770(2) 0.21704(17) 0.0307(6) Uani 1 1 d . . .
H46 H 0.6029 0.072 0.2382 0.037 Uiso 1 1 calc R . .
C47 C 0.7368(2) 0.0173(2) 0.25259(19) 0.0380(7) Uani 1 1 d . . .
H47 H 0.714 -0.028 0.298 0.046 Uiso 1 1 calc R . .
C48 C 0.8353(2) 0.0239(2) 0.22202(19) 0.0372(7) Uani 1 1 d . . .
H48 H 0.8807 -0.0175 0.2457 0.045 Uiso 1 1 calc R . .
C49 C 0.8673(2) 0.0909(2) 0.15680(18) 0.0352(7) Uani 1 1 d . . .
H49 H 0.9352 0.0958 0.136 0.042 Uiso 1 1 calc R . .
C50 C 0.80210(19) 0.1512(2) 0.12115(16) 0.0275(6) Uani 1 1 d . . .
H50 H 0.8253 0.1975 0.0765 0.033 Uiso 1 1 calc R . .
C51 C 0.65763(18) 0.31321(19) 0.03590(14) 0.0212(5) Uani 1 1 d . . .
C52 C 0.6053(2) 0.40159(19) 0.04090(16) 0.0259(6) Uani 1 1 d . . .
H52 H 0.5457 0.4089 0.0812 0.031 Uiso 1 1 calc R . .
C53 C 0.6399(2) 0.4800(2) -0.01296(17) 0.0341(7) Uani 1 1 d . . .
H53 H 0.6039 0.5406 -0.0096 0.041 Uiso 1 1 calc R . .
C54 C 0.7269(2) 0.4691(2) -0.07122(18) 0.0398(8) Uani 1 1 d . . .
H54 H 0.7513 0.5226 -0.1071 0.048 Uiso 1 1 calc R . .
C55 C 0.7788(2) 0.3806(2) -0.07777(17) 0.0353(7) Uani 1 1 d . . .
H55 H 0.8387 0.3736 -0.1179 0.042 Uiso 1 1 calc R . .
C56 C 0.74331(19) 0.3033(2) -0.02587(16) 0.0281(6) Uani 1 1 d . . .
H56 H 0.7771 0.2425 -0.0319 0.034 Uiso 1 1 calc R . .
C57 C 0.61082(18) 0.13889(19) 0.03892(15) 0.0236(6) Uani 1 1 d . . .
C58 C 0.5701(2) 0.1801(2) -0.02177(16) 0.0333(7) Uani 1 1 d . . .
H58 H 0.5424 0.2442 -0.0273 0.04 Uiso 1 1 calc R . .
C59 C 0.5701(3) 0.1279(3) -0.07399(19) 0.0446(8) Uani 1 1 d . . .
H59 H 0.5427 0.1567 -0.1154 0.053 Uiso 1 1 calc R . .
C60 C 0.6092(3) 0.0349(3) -0.06630(19) 0.0489(9) Uani 1 1 d . . .
H60 H 0.6091 -0.0006 -0.1022 0.059 Uiso 1 1 calc R . .
C61 C 0.6487(3) -0.0067(2) -0.0061(2) 0.0477(9) Uani 1 1 d . . .
H61 H 0.6755 -0.071 -0.0006 0.057 Uiso 1 1 calc R . .
C62 C 0.6495(2) 0.0449(2) 0.04661(18) 0.0346(7) Uani 1 1 d . . .
H62 H 0.6766 0.0155 0.088 0.041 Uiso 1 1 calc R . .
C1S C 0.2609(6) 0.5732(7) 0.4427(4) 0.067(3) Uani 0.535(13) 1 d PG A 1
H1S H 0.2423 0.5632 0.4012 0.08 Uiso 0.535(13) 1 calc PR A 1
C2S C 0.3135(6) 0.5007(4) 0.4823(5) 0.065(4) Uani 0.535(13) 1 d PG A 1
H2S H 0.3309 0.4411 0.468 0.079 Uiso 0.535(13) 1 calc PR A 1
C3S C 0.3407(4) 0.5155(5) 0.5429(4) 0.064(3) Uani 0.535(13) 1 d PG A 1
H3S H 0.3766 0.4659 0.57 0.077 Uiso 0.535(13) 1 calc PR A 1
C4S C 0.3152(4) 0.6028(7) 0.5638(4) 0.051(3) Uani 0.535(13) 1 d PG A 1
H4S H 0.3338 0.6128 0.6052 0.062 Uiso 0.535(13) 1 calc PR A 1
C5S C 0.2626(5) 0.6753(3) 0.5242(6) 0.043(3) Uani 0.535(13) 1 d PG A 1
H5S H 0.2452 0.7349 0.5385 0.052 Uiso 0.535(13) 1 calc PR A 1
C6S C 0.2355(4) 0.6605(5) 0.4636(5) 0.060(3) Uani 0.535(13) 1 d PG A 1
H6S H 0.1995 0.7101 0.4365 0.072 Uiso 0.535(13) 1 calc PR A 1
C7S C 0.9961(2) 0.1320(2) -0.07438(15) 0.0524(15) Uani 0.820(11) 1 d PG B 1
H7S H 1.0178 0.1209 -0.0297 0.063 Uiso 0.820(11) 1 calc PR B 1
C8S C 0.9204(2) 0.0878(2) -0.07249(14) 0.0507(15) Uani 0.820(11) 1 d PG B 1
H8S H 0.8904 0.0464 -0.0265 0.061 Uiso 0.820(11) 1 calc PR B 1
C9S C 0.8885(2) 0.1040(2) -0.13784(17) 0.0578(16) Uani 0.820(11) 1 d PG B 1
H9S H 0.8368 0.0738 -0.1365 0.069 Uiso 0.820(11) 1 calc PR B 1
C10S C 0.9324(2) 0.1646(2) -0.20507(14) 0.0581(17) Uani 0.820(11) 1 d PG B 1
H10S H 0.9106 0.1757 -0.2497 0.07 Uiso 0.820(11) 1 calc PR B 1
C11S C 1.0081(2) 0.2089(2) -0.20695(15) 0.0559(17) Uani 0.820(11) 1 d PG B 1
H11S H 1.0381 0.2502 -0.2529 0.067 Uiso 0.820(11) 1 calc PR B 1
C12S C 1.0399(2) 0.1926(2) -0.14161(18) 0.0564(16) Uani 0.820(11) 1 d PG B 1
H12S H 1.0917 0.2228 -0.1429 0.068 Uiso 0.820(11) 1 calc PR B 1
C1A C 0.2736(7) 0.5527(5) 0.4382(5) 0.041(3) Uiso 0.465(13) 1 d PG A 2
H1A H 0.2658 0.5194 0.4037 0.049 Uiso 0.465(13) 1 calc PR A 2
C2A C 0.3282(6) 0.5089(5) 0.4891(6) 0.044(3) Uiso 0.465(13) 1 d PG A 2
H2A H 0.3578 0.4457 0.4893 0.053 Uiso 0.465(13) 1 calc PR A 2
C3A C 0.3396(5) 0.5577(8) 0.5396(4) 0.052(3) Uiso 0.465(13) 1 d PG A 2
H3A H 0.3769 0.5278 0.5744 0.063 Uiso 0.465(13) 1 calc PR A 2
C4A C 0.2963(6) 0.6503(8) 0.5393(5) 0.042(3) Uiso 0.465(13) 1 d PG A 2
H4A H 0.3041 0.6836 0.5738 0.05 Uiso 0.465(13) 1 calc PR A 2
C5A C 0.2417(5) 0.6940(4) 0.4884(6) 0.036(2) Uiso 0.465(13) 1 d PG A 2
H5A H 0.2121 0.7573 0.4882 0.043 Uiso 0.465(13) 1 calc PR A 2
C6A C 0.2303(5) 0.6453(5) 0.4379(4) 0.045(3) Uiso 0.465(13) 1 d PG A 2
H6A H 0.193 0.6752 0.4031 0.054 Uiso 0.465(13) 1 calc PR A 2
C7A C 0.9583(3) 0.1015(6) -0.0657(5) 0.031(5) Uiso 0.180(11) 1 d PG B 2
H7A H 0.9543 0.0703 -0.0137 0.037 Uiso 0.180(11) 1 calc PR B 2
C8A C 0.8966(3) 0.0850(5) -0.1026(5) 0.039(6) Uiso 0.180(11) 1 d PG B 2
H8A1 H 0.8504 0.0426 -0.0758 0.047 Uiso 0.180(11) 1 calc PR B 2
C9A C 0.9025(3) 0.1307(5) -0.1787(5) 0.043(6) Uiso 0.180(11) 1 d PG B 2
H9A1 H 0.8604 0.1195 -0.2039 0.052 Uiso 0.180(11) 1 calc PR B 2
C10A C 0.9701(3) 0.1928(6) -0.2179(5) 0.043(7) Uiso 0.180(11) 1 d PG B 2
H10A H 0.9742 0.224 -0.27 0.052 Uiso 0.180(11) 1 calc PR B 2
C11A C 1.0318(2) 0.2092(6) -0.1811(5) 0.045(7) Uiso 0.180(11) 1 d PG B 2
H11D H 1.078 0.2516 -0.2079 0.054 Uiso 0.180(11) 1 calc PR B 2
C12A C 1.0259(2) 0.1635(6) -0.1050(5) 0.040(6) Uiso 0.180(11) 1 d PG B 2
H12D H 1.0681 0.1748 -0.0798 0.048 Uiso 0.180(11) 1 calc PR B 2
C13S C -0.25755(13) 0.61218(13) 0.25824(12) 0.0553(10) Uani 1 1 d G . .
H13S H -0.2325 0.5477 0.2696 0.066 Uiso 1 1 calc R . .
C14S C -0.26860(14) 0.66913(18) 0.30985(10) 0.0598(10) Uani 1 1 d G . .
H14S H -0.2526 0.6435 0.3571 0.072 Uiso 1 1 calc R . .
C15S C -0.30317(14) 0.76404(17) 0.29258(13) 0.0648(11) Uani 1 1 d G . .
H15S H -0.3089 0.8034 0.3274 0.078 Uiso 1 1 calc R . .
C16S C -0.32946(14) 0.80155(14) 0.22434(13) 0.0618(11) Uani 1 1 d G . .
H16S H -0.3543 0.8661 0.2129 0.074 Uiso 1 1 calc R . .
C17S C -0.31887(14) 0.74312(18) 0.17326(11) 0.0688(12) Uani 1 1 d G . .
H17S H -0.3364 0.7678 0.1266 0.083 Uiso 1 1 calc R . .
C18S C -0.28269(13) 0.64855(17) 0.19055(13) 0.0660(12) Uani 1 1 d G . .
H18S H -0.2753 0.609 0.1555 0.079 Uiso 1 1 calc R . .

loop_
_atom_site_aniso_label
_atom_site_aniso_U_11
_atom_site_aniso_U_22
_atom_site_aniso_U_33
_atom_site_aniso_U_23
_atom_site_aniso_U_13
_atom_site_aniso_U_12
Pt 0.01265(5) 0.01942(5) 0.01547(5) -0.00355(4) -0.00391(3) -0.00439(4)
Sn 0.01229(8) 0.02042(9) 0.01563(9) -0.00315(7) -0.00393(6) -0.00376(7)
Cl1 0.0238(3) 0.0334(4) 0.0279(3) -0.0149(3) -0.0079(3) -0.0025(3)
Cl2 0.0220(3) 0.0575(5) 0.0357(4) -0.0277(4) -0.0033(3) -0.0136(3)
P1 0.0155(3) 0.0178(3) 0.0191(3) -0.0029(3) -0.0075(2) -0.0034(2)
P2 0.0158(3) 0.0213(3) 0.0185(3) -0.0045(3) -0.0034(2) -0.0042(3)
Si 0.0163(3) 0.0239(4) 0.0197(4) 0.0016(3) -0.0073(3) -0.0078(3)
N1 0.0148(10) 0.0233(12) 0.0178(11) -0.0008(9) -0.0060(8) -0.0053(9)
N2 0.0164(10) 0.0202(11) 0.0184(11) 0.0005(9) -0.0057(8) -0.0050(9)
C1 0.0142(12) 0.0227(14) 0.0213(13) 0.0036(10) -0.0068(10) -0.0077(10)
C2 0.0258(14) 0.0304(15) 0.0224(14) 0.0015(11) -0.0093(11) -0.0135(12)
C3 0.0383(17) 0.0387(18) 0.0259(15) 0.0078(13) -0.0176(13) -0.0149(14)
C4 0.0310(16) 0.0362(18) 0.0361(17) 0.0109(14) -0.0200(13) -0.0062(14)
C5 0.0225(14) 0.0287(16) 0.0360(17) 0.0026(13) -0.0115(12) -0.0037(12)
C6 0.0147(12) 0.0257(14) 0.0270(14) 0.0018(11) -0.0063(10) -0.0056(11)
C7 0.0411(17) 0.0384(18) 0.0210(14) -0.0021(12) -0.0128(12) -0.0107(14)
C8 0.086(3) 0.050(2) 0.064(3) -0.0178(19) -0.050(2) -0.010(2)
C9 0.074(3) 0.045(2) 0.0289(18) -0.0049(16) 0.0075(17) -0.0072(19)
C10 0.0229(14) 0.0287(15) 0.0249(14) -0.0038(12) -0.0063(11) 0.0027(12)
C11 0.0337(17) 0.054(2) 0.0362(18) -0.0078(16) -0.0029(14) 0.0101(16)
C12 0.0476(19) 0.0332(18) 0.049(2) -0.0102(15) -0.0235(16) -0.0035(15)
C13 0.0196(12) 0.0233(14) 0.0196(13) 0.0025(10) -0.0079(10) -0.0101(11)
C14 0.0257(14) 0.0253(15) 0.0284(15) -0.0021(11) -0.0123(11) -0.0061(11)
C15 0.0455(19) 0.0235(16) 0.0456(19) -0.0017(14) -0.0242(15) -0.0016(14)
C16 0.057(2) 0.0329(18) 0.0386(19) 0.0086(14) -0.0288(16) -0.0088(16)
C17 0.0483(19) 0.0383(18) 0.0220(15) 0.0045(13) -0.0151(13) -0.0113(15)
C18 0.0288(14) 0.0302(15) 0.0210(14) -0.0002(11) -0.0089(11) -0.0083(12)
C19 0.0317(15) 0.0264(15) 0.0313(16) -0.0063(12) -0.0090(12) -0.0042(12)
C20 0.0359(18) 0.060(2) 0.051(2) -0.0219(18) -0.0084(16) -0.0042(17)
C21 0.052(2) 0.0361(18) 0.0385(18) -0.0118(15) -0.0127(15) -0.0118(15)
C22 0.0329(16) 0.0398(18) 0.0182(14) -0.0037(12) -0.0066(12) -0.0025(13)
C23 0.056(2) 0.049(2) 0.0320(18) -0.0131(15) -0.0203(15) 0.0002(17)
C24 0.0394(19) 0.069(3) 0.0297(18) -0.0008(17) 0.0014(14) -0.0065(18)
C25 0.0178(13) 0.051(2) 0.0290(16) 0.0013(14) -0.0051(11) -0.0101(13)
C26 0.0383(17) 0.0319(17) 0.0423(18) 0.0020(14) -0.0226(14) -0.0143(14)
C27 0.0222(13) 0.0189(13) 0.0220(13) -0.0031(10) -0.0050(10) -0.0036(10)
C28 0.0288(14) 0.0227(14) 0.0281(15) -0.0012(11) -0.0109(12) -0.0062(12)
C29 0.0388(17) 0.0263(16) 0.0434(19) 0.0019(14) -0.0177(14) -0.0003(13)
C30 0.052(2) 0.0184(15) 0.050(2) -0.0069(14) -0.0130(16) 0.0008(14)
C31 0.054(2) 0.0279(17) 0.0447(19) -0.0112(14) -0.0165(16) -0.0103(15)
C32 0.0380(16) 0.0266(15) 0.0355(17) -0.0065(13) -0.0175(13) -0.0079(13)
C33 0.0151(12) 0.0238(14) 0.0196(13) -0.0016(10) -0.0086(10) -0.0027(10)
C34 0.0231(13) 0.0244(14) 0.0259(14) -0.0032(11) -0.0112(11) -0.0020(11)
C35 0.0315(15) 0.0260(15) 0.0301(16) 0.0057(12) -0.0121(12) -0.0042(12)
C36 0.0363(16) 0.0368(18) 0.0225(15) 0.0047(13) -0.0099(12) -0.0009(14)
C37 0.0428(18) 0.046(2) 0.0197(14) -0.0097(13) -0.0110(13) -0.0042(15)
C38 0.0296(15) 0.0289(15) 0.0273(15) -0.0067(12) -0.0106(12) -0.0047(12)
C39 0.0160(12) 0.0222(13) 0.0260(14) -0.0071(11) -0.0095(10) -0.0037(10)
C40 0.0240(14) 0.0293(15) 0.0312(15) -0.0056(12) -0.0102(11) -0.0082(12)
C41 0.0260(15) 0.0409(18) 0.0364(17) -0.0070(14) -0.0047(13) -0.0162(13)
C42 0.0176(14) 0.051(2) 0.0460(19) -0.0193(16) -0.0097(13) -0.0079(13)
C43 0.0217(14) 0.0446(18) 0.0314(16) -0.0119(14) -0.0156(12) 0.0003(13)
C44 0.0227(13) 0.0293(15) 0.0208(13) -0.0061(11) -0.0105(10) -0.0030(11)
C45 0.0185(12) 0.0239(14) 0.0249(14) -0.0099(11) -0.0052(10) -0.0011(11)
C46 0.0273(15) 0.0290(16) 0.0340(16) -0.0023(13) -0.0079(12) -0.0065(12)
C47 0.0455(19) 0.0274(16) 0.0401(18) 0.0017(14) -0.0193(15) -0.0020(14)
C48 0.0366(17) 0.0315(17) 0.049(2) -0.0137(15) -0.0261(15) 0.0129(14)
C49 0.0222(14) 0.0442(19) 0.0422(18) -0.0181(15) -0.0110(13) 0.0034(13)
C50 0.0245(14) 0.0341(16) 0.0242(14) -0.0086(12) -0.0060(11) -0.0032(12)
C51 0.0193(12) 0.0268(14) 0.0190(13) -0.0032(11) -0.0054(10) -0.0084(11)
C52 0.0247(14) 0.0274(15) 0.0256(14) -0.0020(11) -0.0077(11) -0.0068(12)
C53 0.0418(18) 0.0252(16) 0.0367(17) 0.0014(13) -0.0145(14) -0.0116(13)
C54 0.0433(18) 0.044(2) 0.0325(17) 0.0078(14) -0.0100(14) -0.0266(16)
C55 0.0307(16) 0.048(2) 0.0249(15) 0.0005(13) -0.0029(12) -0.0172(14)
C56 0.0208(13) 0.0370(17) 0.0250(14) -0.0052(12) -0.0034(11) -0.0076(12)
C57 0.0189(13) 0.0268(15) 0.0236(14) -0.0096(11) 0.0026(10) -0.0085(11)
C58 0.0358(16) 0.0405(18) 0.0273(15) -0.0107(13) -0.0086(13) -0.0096(14)
C59 0.056(2) 0.057(2) 0.0288(17) -0.0136(16) -0.0093(15) -0.0233(18)
C60 0.065(2) 0.056(2) 0.0335(19) -0.0237(17) -0.0008(16) -0.0292(19)
C61 0.057(2) 0.0317(18) 0.054(2) -0.0204(16) -0.0047(18) -0.0106(16)
C62 0.0382(17) 0.0287(16) 0.0380(17) -0.0126(13) -0.0076(13) -0.0056(13)
C1S 0.060(6) 0.090(9) 0.051(5) -0.040(6) -0.005(4) -0.002(5)
C2S 0.038(5) 0.075(7) 0.099(8) -0.064(6) -0.013(4) 0.005(4)
C3S 0.049(5) 0.044(5) 0.105(8) -0.021(5) -0.035(4) 0.007(4)
C4S 0.037(4) 0.053(6) 0.077(6) -0.031(5) -0.021(4) -0.004(3)
C5S 0.034(4) 0.022(3) 0.071(7) -0.012(4) -0.013(4) -0.001(3)
C6S 0.043(4) 0.074(6) 0.046(5) 0.004(5) -0.003(4) -0.005(4)
C7S 0.048(3) 0.058(3) 0.047(3) -0.020(3) -0.005(2) 0.000(3)
C8S 0.047(3) 0.055(3) 0.049(3) -0.023(2) -0.010(2) 0.005(2)
C9S 0.057(3) 0.071(4) 0.045(4) -0.022(3) -0.013(2) 0.001(3)
C10S 0.061(3) 0.063(4) 0.045(3) -0.014(3) -0.012(3) 0.001(4)
C11S 0.065(3) 0.043(3) 0.052(3) -0.011(2) -0.014(3) 0.007(2)
C12S 0.058(3) 0.049(3) 0.058(4) -0.017(3) -0.011(2) 0.001(2)
C13S 0.048(2) 0.048(2) 0.066(3) -0.014(2) -0.0119(19) -0.0038(18)
C14S 0.061(2) 0.069(3) 0.056(2) -0.016(2) -0.029(2) -0.001(2)
C15S 0.081(3) 0.063(3) 0.050(2) -0.027(2) -0.014(2) -0.001(2)
C16S 0.067(3) 0.046(2) 0.057(3) -0.0100(19) -0.005(2) 0.002(2)
C17S 0.093(3) 0.072(3) 0.043(2) -0.001(2) -0.025(2) -0.020(3)
C18S 0.094(3) 0.057(3) 0.052(2) -0.020(2) -0.015(2) -0.020(2)

loop_
_atom_type_symbol
_atom_type_description
_atom_type_scat_dispersion_real
_atom_type_scat_dispersion_imag
_atom_type_scat_source
C C 0.0033 0.0016 'International Tables Vol C Tables 4.2.6.8 and 6.1.1.4'
H H 0 0 'International Tables Vol C Tables 4.2.6.8 and 6.1.1.4'
Cl Cl 0.1484 0.1585 'International Tables Vol C Tables 4.2.6.8 and 6.1.1.4'
N N 0.0061 0.0033 'International Tables Vol C Tables 4.2.6.8 and 6.1.1.4'
P P 0.1023 0.0942 'International Tables Vol C Tables 4.2.6.8 and 6.1.1.4'
Pt Pt -1.7033 8.3905 'International Tables Vol C Tables 4.2.6.8 and 6.1.1.4'
Si Si 0.0817 0.0704 'International Tables Vol C Tables 4.2.6.8 and 6.1.1.4'
Sn Sn -0.6537 1.4246 'International Tables Vol C Tables 4.2.6.8 and 6.1.1.4'

loop_
_geom_angle_atom_site_label_1
_geom_angle_atom_site_label_2
_geom_angle_atom_site_label_3
_geom_angle
P1 Pt Cl2 171.67(2)
P1 Pt P2 97.59(2)
Cl2 Pt P2 89.97(2)
P1 Pt Sn 93.546(17)
Cl2 Pt Sn 78.757(17)
P2 Pt Sn 168.537(17)
N2 Sn N1 74.84(8)
N2 Sn Cl1 100.40(6)
N1 Sn Cl1 105.95(6)
N2 Sn Pt 126.33(6)
N1 Sn Pt 128.05(6)
Cl1 Sn Pt 113.554(16)
N2 Sn Si 37.30(6)
N1 Sn Si 37.54(6)
Cl1 Sn Si 107.05(2)
Pt Sn Si 139.145(17)
C27 P1 C33 110.56(12)
C27 P1 C39 100.41(12)
C33 P1 C39 101.04(11)
C27 P1 Pt 114.65(9)
C33 P1 Pt 109.48(8)
C39 P1 Pt 119.63(8)
C51 P2 C57 100.85(12)
C51 P2 C45 109.92(12)
C57 P2 C45 102.90(12)
C51 P2 Pt 113.80(9)
C57 P2 Pt 115.64(8)
C45 P2 Pt 112.63(8)
N2 Si N1 93.29(10)
N2 Si C25 117.45(12)
N1 Si C25 112.23(13)
N2 Si C26 113.60(12)
N1 Si C26 115.58(12)
C25 Si C26 104.97(14)
N2 Si Sn 46.48(7)
N1 Si Sn 46.82(7)
C25 Si Sn 128.25(10)
C26 Si Sn 126.74(10)
C1 N1 Si 127.51(16)
C1 N1 Sn 136.32(15)
Si N1 Sn 95.64(9)
C13 N2 Si 132.82(16)
C13 N2 Sn 130.93(15)
Si N2 Sn 96.22(9)
C6 C1 C2 118.6(2)
C6 C1 N1 120.8(2)
C2 C1 N1 120.6(2)
C3 C2 C1 119.4(3)
C3 C2 C7 118.0(3)
C1 C2 C7 122.5(2)
C4 C3 C2 121.5(3)
C4 C3 H3 119.2
C2 C3 H3 119.2
C3 C4 C5 119.5(3)
C3 C4 H4 120.3
C5 C4 H4 120.3
C4 C5 C6 121.6(3)
C4 C5 H5 119.2
C6 C5 H5 119.2
C5 C6 C1 119.4(3)
C5 C6 C10 117.7(3)
C1 C6 C10 122.9(2)
C2 C7 C8 112.2(3)
C2 C7 C9 110.6(3)
C8 C7 C9 110.8(3)
C2 C7 H7 107.7
C8 C7 H7 107.7
C9 C7 H7 107.7
C7 C8 H8A 109.5
C7 C8 H8B 109.5
H8A C8 H8B 109.5
C7 C8 H8C 109.5
H8A C8 H8C 109.5
H8B C8 H8C 109.5
C7 C9 H9A 109.5
C7 C9 H9B 109.5
H9A C9 H9B 109.5
C7 C9 H9C 109.5
H9A C9 H9C 109.5
H9B C9 H9C 109.5
C6 C10 C12 110.5(2)
C6 C10 C11 112.6(2)
C12 C10 C11 109.8(3)
C6 C10 H10 107.9
C12 C10 H10 107.9
C11 C10 H10 107.9
C10 C11 H11A 109.5
C10 C11 H11B 109.5
H11A C11 H11B 109.5
C10 C11 H11C 109.5
H11A C11 H11C 109.5
H11B C11 H11C 109.5
C10 C12 H12A 109.5
C10 C12 H12B 109.5
H12A C12 H12B 109.5
C10 C12 H12C 109.5
H12A C12 H12C 109.5
H12B C12 H12C 109.5
C14 C13 C18 118.8(2)
C14 C13 N2 120.4(2)
C18 C13 N2 120.8(2)
C15 C14 C13 119.6(3)
C15 C14 C19 118.0(3)
C13 C14 C19 122.4(2)
C16 C15 C14 121.4(3)
C16 C15 H15 119.3
C14 C15 H15 119.3
C17 C16 C15 119.4(3)
C17 C16 H16 120.3
C15 C16 H16 120.3
C16 C17 C18 121.7(3)
C16 C17 H17 119.1
C18 C17 H17 119.1
C17 C18 C13 119.1(3)
C17 C18 C22 117.9(3)
C13 C18 C22 123.1(2)
C14 C19 C20 111.6(2)
C14 C19 C21 111.2(2)
C20 C19 C21 109.9(3)
C14 C19 H19 108
C20 C19 H19 108
C21 C19 H19 108
C19 C20 H20A 109.5
C19 C20 H20B 109.5
H20A C20 H20B 109.5
C19 C20 H20C 109.5
H20A C20 H20C 109.5
H20B C20 H20C 109.5
C19 C21 H21A 109.5
C19 C21 H21B 109.5
H21A C21 H21B 109.5
C19 C21 H21C 109.5
H21A C21 H21C 109.5
H21B C21 H21C 109.5
C18 C22 C24 111.2(3)
C18 C22 C23 112.3(2)
C24 C22 C23 109.9(3)
C18 C22 H22 107.8
C24 C22 H22 107.8
C23 C22 H22 107.8
C22 C23 H23A 109.5
C22 C23 H23B 109.5
H23A C23 H23B 109.5
C22 C23 H23C 109.5
H23A C23 H23C 109.5
H23B C23 H23C 109.5
C22 C24 H24A 109.5
C22 C24 H24B 109.5
H24A C24 H24B 109.5
C22 C24 H24C 109.5
H24A C24 H24C 109.5
H24B C24 H24C 109.5
Si C25 H25A 109.5
Si C25 H25B 109.5
H25A C25 H25B 109.5
Si C25 H25C 109.5
H25A C25 H25C 109.5
H25B C25 H25C 109.5
Si C26 H26A 109.5
Si C26 H26B 109.5
H26A C26 H26B 109.5
Si C26 H26C 109.5
H26A C26 H26C 109.5
H26B C26 H26C 109.5
C28 C27 C32 118.1(2)
C28 C27 P1 120.6(2)
C32 C27 P1 121.1(2)
C27 C28 C29 121.0(3)
C27 C28 H28 119.5
C29 C28 H28 119.5
C30 C29 C28 120.1(3)
C30 C29 H29 120
C28 C29 H29 120
C29 C30 C31 120.0(3)
C29 C30 H30 120
C31 C30 H30 120
C32 C31 C30 119.9(3)
C32 C31 H31 120.1
C30 C31 H31 120.1
C31 C32 C27 120.9(3)
C31 C32 H32 119.5
C27 C32 H32 119.5
C34 C33 C38 118.4(2)
C34 C33 P1 118.9(2)
C38 C33 P1 122.5(2)
C33 C34 C35 121.5(3)
C33 C34 H34 119.3
C35 C34 H34 119.3
C36 C35 C34 119.0(3)
C36 C35 H35 120.5
C34 C35 H35 120.5
C37 C36 C35 120.5(3)
C37 C36 H36 119.7
C35 C36 H36 119.7
C36 C37 C38 120.2(3)
C36 C37 H37 119.9
C38 C37 H37 119.9
C37 C38 C33 120.3(3)
C37 C38 H38 119.8
C33 C38 H38 119.8
C44 C39 C40 118.7(2)
C44 C39 P1 120.48(19)
C40 C39 P1 120.8(2)
C41 C40 C39 120.2(3)
C41 C40 H40 119.9
C39 C40 H40 119.9
C42 C41 C40 120.6(3)
C42 C41 H41 119.7
C40 C41 H41 119.7
C43 C42 C41 119.6(3)
C43 C42 H42 120.2
C41 C42 H42 120.2
C42 C43 C44 120.6(3)
C42 C43 H43 119.7
C44 C43 H43 119.7
C43 C44 C39 120.2(3)
C43 C44 H44 119.9
C39 C44 H44 119.9
C50 C45 C46 118.9(3)
C50 C45 P2 124.7(2)
C46 C45 P2 116.3(2)
C47 C46 C45 120.5(3)
C47 C46 H46 119.7
C45 C46 H46 119.7
C48 C47 C46 120.1(3)
C48 C47 H47 119.9
C46 C47 H47 119.9
C49 C48 C47 119.5(3)
C49 C48 H48 120.3
C47 C48 H48 120.3
C48 C49 C50 121.0(3)
C48 C49 H49 119.5
C50 C49 H49 119.5
C49 C50 C45 120.0(3)
C49 C50 H50 120
C45 C50 H50 120
C52 C51 C56 119.1(2)
C52 C51 P2 120.01(19)
C56 C51 P2 120.8(2)
C51 C52 C53 120.3(3)
C51 C52 H52 119.9
C53 C52 H52 119.9
C54 C53 C52 119.6(3)
C54 C53 H53 120.2
C52 C53 H53 120.2
C53 C54 C55 120.6(3)
C53 C54 H54 119.7
C55 C54 H54 119.7
C56 C55 C54 119.7(3)
C56 C55 H55 120.2
C54 C55 H55 120.2
C55 C56 C51 120.6(3)
C55 C56 H56 119.7
C51 C56 H56 119.7
C62 C57 C58 118.8(3)
C62 C57 P2 122.8(2)
C58 C57 P2 118.4(2)
C59 C58 C57 120.4(3)
C59 C58 H58 119.8
C57 C58 H58 119.8
C60 C59 C58 120.5(3)
C60 C59 H59 119.8
C58 C59 H59 119.8
C59 C60 C61 119.6(3)
C59 C60 H60 120.2
C61 C60 H60 120.2
C60 C61 C62 120.6(3)
C60 C61 H61 119.7
C62 C61 H61 119.7
C57 C62 C61 120.2(3)
C57 C62 H62 119.9
C61 C62 H62 119.9
C2S C1S C6S 120
C2S C1S H1S 120
C6S C1S H1S 120
C1S C2S C3S 120
C1S C2S H2S 120
C3S C2S H2S 120
C4S C3S C2S 120
C4S C3S H3S 120
C2S C3S H3S 120
C3S C4S C5S 120
C3S C4S H4S 120
C5S C4S H4S 120
C4S C5S C6S 120
C4S C5S H5S 120
C6S C5S H5S 120
C5S C6S C1S 120
C5S C6S H6S 120
C1S C6S H6S 120
C8S C7S C12S 120
C8S C7S H7S 120
C12S C7S H7S 120
C9S C8S C7S 120
C9S C8S H8S 120
C7S C8S H8S 120
C8S C9S C10S 120
C8S C9S H9S 120
C10S C9S H9S 120
C11S C10S C9S 120
C11S C10S H10S 120
C9S C10S H10S 120
C10S C11S C12S 120
C10S C11S H11S 120
C12S C11S H11S 120
C11S C12S C7S 120
C11S C12S H12S 120
C7S C12S H12S 120
C2A C1A C6A 120
C2A C1A H1A 120
C6A C1A H1A 120
C3A C2A C1A 120
C3A C2A H2A 120
C1A C2A H2A 120
C2A C3A C4A 120
C2A C3A H3A 120
C4A C3A H3A 120
C5A C4A C3A 120
C5A C4A H4A 120
C3A C4A H4A 120
C6A C5A C4A 120
C6A C5A H5A 120
C4A C5A H5A 120
C5A C6A C1A 120
C5A C6A H6A 120
C1A C6A H6A 120
C8A C7A C12A 120
C8A C7A H7A 120
C12A C7A H7A 120
C7A C8A C9A 120
C7A C8A H8A1 120
C9A C8A H8A1 120
C8A C9A C10A 120
C8A C9A H9A1 120
C10A C9A H9A1 120
C11A C10A C9A 120
C11A C10A H10A 120
C9A C10A H10A 120
C10A C11A C12A 120
C10A C11A H11D 120
C12A C11A H11D 120
C11A C12A C7A 120
C11A C12A H12D 120
C7A C12A H12D 120
C18S C13S C14S 120.3
C18S C13S H13S 119.9
C14S C13S H13S 119.9
C13S C14S C15S 120
C13S C14S H14S 120
C15S C14S H14S 120
C14S C15S C16S 120.2
C14S C15S H15S 119.9
C16S C15S H15S 119.9
C17S C16S C15S 119.1
C17S C16S H16S 120.4
C15S C16S H16S 120.4
C18S C17S C16S 120.1
C18S C17S H17S 119.9
C16S C17S H17S 119.9
C13S C18S C17S 120.3
C13S C18S H18S 119.9
C17S C18S H18S 119.9

loop_
_geom_bond_atom_site_label_1
_geom_bond_atom_site_label_2
_geom_bond_distance
Pt P1 2.2576(6)
Pt Cl2 2.3346(6)
Pt P2 2.3387(6)
Pt Sn 2.61549(18)
Sn N2 2.068(2)
Sn N1 2.078(2)
Sn Cl1 2.4061(7)
Sn Si 2.8353(7)
P1 C27 1.823(3)
P1 C33 1.830(2)
P1 C39 1.833(2)
P2 C51 1.814(3)
P2 C57 1.821(3)
P2 C45 1.824(3)
Si N2 1.729(2)
Si N1 1.736(2)
Si C25 1.860(3)
Si C26 1.867(3)
N1 C1 1.425(3)
N2 C13 1.423(3)
C1 C6 1.418(4)
C1 C2 1.422(4)
C2 C3 1.399(4)
C2 C7 1.518(4)
C3 C4 1.374(4)
C3 H3 0.95
C4 C5 1.379(4)
C4 H4 0.95
C5 C6 1.399(4)
C5 H5 0.95
C6 C10 1.516(4)
C7 C8 1.530(4)
C7 C9 1.534(4)
C7 H7 1
C8 H8A 0.98
C8 H8B 0.98
C8 H8C 0.98
C9 H9A 0.98
C9 H9B 0.98
C9 H9C 0.98
C10 C12 1.534(4)
C10 C11 1.534(4)
C10 H10 1
C11 H11A 0.98
C11 H11B 0.98
C11 H11C 0.98
C12 H12A 0.98
C12 H12B 0.98
C12 H12C 0.98
C13 C14 1.415(4)
C13 C18 1.419(4)
C14 C15 1.393(4)
C14 C19 1.518(4)
C15 C16 1.379(4)
C15 H15 0.95
C16 C17 1.375(5)
C16 H16 0.95
C17 C18 1.397(4)
C17 H17 0.95
C18 C22 1.514(4)
C19 C20 1.531(4)
C19 C21 1.535(4)
C19 H19 1
C20 H20A 0.98
C20 H20B 0.98
C20 H20C 0.98
C21 H21A 0.98
C21 H21B 0.98
C21 H21C 0.98
C22 C24 1.533(4)
C22 C23 1.535(4)
C22 H22 1
C23 H23A 0.98
C23 H23B 0.98
C23 H23C 0.98
C24 H24A 0.98
C24 H24B 0.98
C24 H24C 0.98
C25 H25A 0.98
C25 H25B 0.98
C25 H25C 0.98
C26 H26A 0.98
C26 H26B 0.98
C26 H26C 0.98
C27 C28 1.387(4)
C27 C32 1.404(4)
C28 C29 1.389(4)
C28 H28 0.95
C29 C30 1.379(4)
C29 H29 0.95
C30 C31 1.384(5)
C30 H30 0.95
C31 C32 1.382(4)
C31 H31 0.95
C32 H32 0.95
C33 C34 1.388(4)
C33 C38 1.391(4)
C34 C35 1.392(4)
C34 H34 0.95
C35 C36 1.379(4)
C35 H35 0.95
C36 C37 1.378(4)
C36 H36 0.95
C37 C38 1.389(4)
C37 H37 0.95
C38 H38 0.95
C39 C44 1.397(4)
C39 C40 1.398(4)
C40 C41 1.385(4)
C40 H40 0.95
C41 C42 1.380(4)
C41 H41 0.95
C42 C43 1.377(4)
C42 H42 0.95
C43 C44 1.388(4)
C43 H43 0.95
C44 H44 0.95
C45 C50 1.387(4)
C45 C46 1.393(4)
C46 C47 1.390(4)
C46 H46 0.95
C47 C48 1.378(4)
C47 H47 0.95
C48 C49 1.378(4)
C48 H48 0.95
C49 C50 1.386(4)
C49 H49 0.95
C50 H50 0.95
C51 C52 1.385(4)
C51 C56 1.402(4)
C52 C53 1.395(4)
C52 H52 0.95
C53 C54 1.381(4)
C53 H53 0.95
C54 C55 1.388(5)
C54 H54 0.95
C55 C56 1.374(4)
C55 H55 0.95
C56 H56 0.95
C57 C62 1.386(4)
C57 C58 1.396(4)
C58 C59 1.387(4)
C58 H58 0.95
C59 C60 1.375(5)
C59 H59 0.95
C60 C61 1.378(5)
C60 H60 0.95
C61 C62 1.392(4)
C61 H61 0.95
C62 H62 0.95
C1S C2S 1.39
C1S C6S 1.39
C1S H1S 0.95
C2S C3S 1.39
C2S H2S 0.95
C3S C4S 1.39
C3S H3S 0.95
C4S C5S 1.39
C4S H4S 0.95
C5S C6S 1.39
C5S H5S 0.95
C6S H6S 0.95
C7S C8S 1.39
C7S C12S 1.39
C7S H7S 0.95
C8S C9S 1.39
C8S H8S 0.95
C9S C10S 1.39
C9S H9S 0.95
C10S C11S 1.39
C10S H10S 0.95
C11S C12S 1.39
C11S H11S 0.95
C12S H12S 0.95
C1A C2A 1.39
C1A C6A 1.39
C1A H1A 0.95
C2A C3A 1.39
C2A H2A 0.95
C3A C4A 1.39
C3A H3A 0.95
C4A C5A 1.39
C4A H4A 0.95
C5A C6A 1.39
C5A H5A 0.95
C6A H6A 0.95
C7A C8A 1.39
C7A C12A 1.39
C7A H7A 0.95
C8A C9A 1.39
C8A H8A1 0.95
C9A C10A 1.39
C9A H9A1 0.95
C10A C11A 1.39
C10A H10A 0.95
C11A C12A 1.39
C11A H11D 0.95
C12A H12D 0.95
C13S C18S 1.3763
C13S C14S 1.3827
C13S H13S 0.95
C14S C15S 1.3915
C14S H14S 0.95
C15S C16S 1.3956
C15S H15S 0.95
C16S C17S 1.3934
C16S H16S 0.95
C17S C18S 1.3925
C17S H17S 0.95
C18S H18S 0.95
